data_1507271
loop_
_publ_author_name
'Simkhovich, Liliya'
'Goldberg, Israel'
'Gross, Zeev'

_publ_section_title
;
 Easy preparation of cobalt corrole and hexaphyrin and isolation of new
 oligopyrroles in the solvent-free condensation of pyrrole with
 pentafluorobenzaldehyde.
;
_journal_issue 8
_journal_name_full 'Organic letters'
_journal_page_first 1241
_journal_page_last 1244
_journal_paper_doi 10.1021/ol0341142
_journal_volume 5
_journal_year 2003
_chemical_formula_sum 'C29 H5 F15 N2 O2'
_chemical_formula_weight 698.35
_chemical_name_systematic
; 
 ? 
;
_space_group_IT_number 14
_symmetry_cell_setting monoclinic
_symmetry_space_group_name_Hall '-P 2ybc'
_symmetry_space_group_name_H-M 'P 1 21/c 1'
_atom_sites_solution_hydrogens mixed
_atom_sites_solution_primary direct
_atom_sites_solution_secondary difmap
_audit_creation_method SHELXL-97
_cell_angle_alpha 90.00
_cell_angle_beta 97.4620(9)
_cell_angle_gamma 90.00
_cell_formula_units_Z 4
_cell_length_a 15.4480(3)
_cell_length_b 10.9440(2)
_cell_length_c 15.1680(3)
_cell_measurement_reflns_used 3577
_cell_measurement_temperature 110(2)
_cell_measurement_theta_max 27.89
_cell_measurement_theta_min 2.29
_cell_volume 2542.63(8)
_computing_cell_refinement Denzo
_computing_data_collection 'Collect, Nonius B.V.'
_computing_data_reduction Denzo
_computing_structure_refinement 'SHELXL-97 (Sheldrick, 1997)'
_computing_structure_solution SIR-92
_diffrn_ambient_temperature 110(2)
_diffrn_detector_area_resol_mean '56 microns'
_diffrn_measured_fraction_theta_full 0.980
_diffrn_measured_fraction_theta_max 0.980
_diffrn_measurement_device_type 'Nonius KappaCCD'
_diffrn_measurement_method '1 deg. Phi scans'
_diffrn_radiation_monochromator graphite
_diffrn_radiation_source 'fine-focus sealed tube'
_diffrn_radiation_type MoK\a
_diffrn_radiation_wavelength 0.71073
_diffrn_reflns_av_R_equivalents 0.0000
_diffrn_reflns_av_sigmaI/netI 0.0670
_diffrn_reflns_limit_h_max 20
_diffrn_reflns_limit_h_min -20
_diffrn_reflns_limit_k_max 0
_diffrn_reflns_limit_k_min -14
_diffrn_reflns_limit_l_max 19
_diffrn_reflns_limit_l_min 0
_diffrn_reflns_number 5959
_diffrn_reflns_theta_full 27.89
_diffrn_reflns_theta_max 27.89
_diffrn_reflns_theta_min 2.29
_exptl_absorpt_coefficient_mu 0.191
_exptl_absorpt_correction_type none
_exptl_crystal_colour red
_exptl_crystal_density_diffrn 1.824
_exptl_crystal_density_method 'not measured'
_exptl_crystal_description plates
_exptl_crystal_F_000 1376
_exptl_crystal_size_max 0.35
_exptl_crystal_size_mid 0.30
_exptl_crystal_size_min 0.12
_refine_diff_density_max 0.298
_refine_diff_density_min -0.382
_refine_diff_density_rms 0.074
_refine_ls_extinction_method none
_refine_ls_goodness_of_fit_ref 1.010
_refine_ls_hydrogen_treatment constr
_refine_ls_matrix_type full
_refine_ls_number_parameters 434
_refine_ls_number_reflns 5959
_refine_ls_number_restraints 0
_refine_ls_restrained_S_all 1.010
_refine_ls_R_factor_all 0.1086
_refine_ls_R_factor_gt 0.0515
_refine_ls_shift/su_max 0.019
_refine_ls_shift/su_mean 0.002
_refine_ls_structure_factor_coef Fsqd
_refine_ls_weighting_details 'calc w=1/[\s^2^(Fo^2^)+(0.0573P)^2^+2.5365P] where P=(Fo^2^+2Fc^2^)/3'
_refine_ls_weighting_scheme calc
_refine_ls_wR_factor_gt 0.1118
_refine_ls_wR_factor_ref 0.1426
_reflns_number_gt 3577
_reflns_number_total 5959
_reflns_threshold_expression >2sigma(I)
_cod_data_source_file ol0341142si20030316_054640.cif
_cod_data_source_block Compound-9
_cod_original_sg_symbol_H-M P21/c
_cod_database_code 1507271

loop_
_symmetry_equiv_pos_as_xyz
'x, y, z'
'-x, y+1/2, -z+1/2'
'-x, -y, -z'
'x, -y-1/2, z-1/2'

loop_
_atom_site_label
_atom_site_type_symbol
_atom_site_fract_x
_atom_site_fract_y
_atom_site_fract_z
_atom_site_U_iso_or_equiv
_atom_site_adp_type
_atom_site_occupancy
_atom_site_symmetry_multiplicity
_atom_site_calc_flag
_atom_site_refinement_flags
F1 F 0.14134(10) 0.48655(15) 0.27637(10) 0.0301(4) Uani 1 1 d .
F2 F 0.03030(12) 0.62634(15) 0.16995(12) 0.0381(4) Uani 1 1 d .
F3 F -0.08785(12) 0.52082(17) 0.04365(11) 0.0394(5) Uani 1 1 d .
F4 F -0.09705(12) 0.27669(17) 0.02819(11) 0.0413(5) Uani 1 1 d .
F5 F 0.01387(11) 0.13304(15) 0.13406(11) 0.0355(4) Uani 1 1 d .
F6 F 0.43001(11) -0.11248(17) 0.15315(11) 0.0393(5) Uani 1 1 d .
F7 F 0.31210(14) -0.04143(18) 0.01658(11) 0.0483(5) Uani 1 1 d .
F8 F 0.13915(13) -0.04309(17) 0.03354(11) 0.0438(5) Uani 1 1 d .
F9 F 0.08459(11) -0.12589(16) 0.18498(12) 0.0382(4) Uani 1 1 d .
F10 F 0.20110(10) -0.20557(16) 0.31970(11) 0.0327(4) Uani 1 1 d .
F11 F 0.27717(11) -0.07814(15) 0.66691(11) 0.0334(4) Uani 1 1 d .
F12 F 0.31842(12) -0.03440(18) 0.84127(11) 0.0420(5) Uani 1 1 d .
F13 F 0.39038(12) 0.1822(2) 0.89770(10) 0.0436(5) Uani 1 1 d .
F14 F 0.41335(11) 0.36024(17) 0.77824(12) 0.0399(5) Uani 1 1 d .
F15 F 0.37774(10) 0.31546(15) 0.60279(11) 0.0305(4) Uani 1 1 d .
C1 C 0.08241(17) 0.4310(3) 0.21655(17) 0.0236(6) Uani 1 1 d .
C2 C 0.02565(19) 0.5041(3) 0.16269(18) 0.0268(6) Uani 1 1 d .
C3 C -0.03389(18) 0.4508(3) 0.09908(17) 0.0273(6) Uani 1 1 d .
C4 C -0.03809(18) 0.3264(3) 0.09025(18) 0.0282(7) Uani 1 1 d .
C5 C 0.01960(19) 0.2548(3) 0.14426(18) 0.0260(6) Uani 1 1 d .
C6 C 0.08174(17) 0.3050(3) 0.20841(17) 0.0213(6) Uani 1 1 d .
C7 C 0.15045(17) 0.2233(3) 0.25650(17) 0.0221(6) Uani 1 1 d .
O8 O 0.18633(13) 0.14876(18) 0.21204(12) 0.0268(5) Uani 1 1 d .
C9 C 0.17442(17) 0.2290(2) 0.35166(17) 0.0211(6) Uani 1 1 d .
C10 C 0.14867(17) 0.2987(3) 0.42135(17) 0.0225(6) Uani 1 1 d .
H10 H 0.1062 0.3620 0.4161 0.027 Uiso 1 1 calc R
C11 C 0.19695(17) 0.2579(3) 0.49948(17) 0.0230(6) Uani 1 1 d .
H11 H 0.1937 0.2888 0.5575 0.028 Uiso 1 1 calc R
C12 C 0.25133(17) 0.1631(2) 0.47757(17) 0.0211(6) Uani 1 1 d .
N13 N 0.23680(14) 0.1482(2) 0.38772(14) 0.0205(5) Uani 1 1 d .
H13 H 0.2634 0.0881 0.3511 0.039(9) Uiso 1 1 d R
C14 C 0.31205(17) 0.0870(3) 0.53217(17) 0.0218(6) Uani 1 1 d .
C15 C 0.35405(17) -0.0124(3) 0.50084(17) 0.0228(6) Uani 1 1 d .
C16 C 0.41788(18) -0.0947(3) 0.54685(18) 0.0274(6) Uani 1 1 d .
H16 H 0.4410 -0.0916 0.6080 0.033 Uiso 1 1 calc R
C17 C 0.43848(19) -0.1772(3) 0.48622(18) 0.0280(6) Uani 1 1 d .
H17 H 0.4784 -0.2433 0.4960 0.034 Uiso 1 1 calc R
C18 C 0.38656(18) -0.1430(3) 0.40311(18) 0.0247(6) Uani 1 1 d .
N19 N 0.33713(14) -0.0466(2) 0.41077(14) 0.0228(5) Uani 1 1 d .
C20 C 0.38670(18) -0.2014(3) 0.31568(18) 0.0260(6) Uani 1 1 d .
O21 O 0.44118(13) -0.2774(2) 0.30258(14) 0.0351(5) Uani 1 1 d .
C22 C 0.31927(18) -0.1598(3) 0.24108(18) 0.0255(6) Uani 1 1 d .
C23 C 0.34475(19) -0.1189(3) 0.16140(19) 0.0286(7) Uani 1 1 d .
C24 C 0.2852(2) -0.0810(3) 0.09187(18) 0.0326(7) Uani 1 1 d .
C25 C 0.1973(2) -0.0836(3) 0.09995(19) 0.0310(7) Uani 1 1 d .
C26 C 0.17021(19) -0.1247(3) 0.17723(19) 0.0284(6) Uani 1 1 d .
C27 C 0.23034(19) -0.1626(3) 0.24616(18) 0.0264(6) Uani 1 1 d .
C28 C 0.32954(17) 0.1158(3) 0.62863(17) 0.0223(6) Uani 1 1 d .
C29 C 0.31434(18) 0.0290(3) 0.69282(17) 0.0259(6) Uani 1 1 d .
C30 C 0.33498(19) 0.0508(3) 0.78234(18) 0.0307(7) Uani 1 1 d .
C31 C 0.36957(19) 0.1612(3) 0.81077(18) 0.0321(7) Uani 1 1 d .
C32 C 0.38297(18) 0.2500(3) 0.75033(19) 0.0291(7) Uani 1 1 d .
C33 C 0.36286(18) 0.2269(3) 0.66041(18) 0.0254(6) Uani 1 1 d .

loop_
_atom_site_aniso_label
_atom_site_aniso_U_11
_atom_site_aniso_U_22
_atom_site_aniso_U_33
_atom_site_aniso_U_23
_atom_site_aniso_U_13
_atom_site_aniso_U_12
F1 0.0294(9) 0.0258(9) 0.0333(9) -0.0030(7) -0.0026(7) -0.0016(7)
F2 0.0455(11) 0.0223(9) 0.0457(11) 0.0025(8) 0.0025(9) 0.0074(8)
F3 0.0430(11) 0.0425(11) 0.0301(9) 0.0040(8) -0.0047(8) 0.0209(9)
F4 0.0400(11) 0.0461(11) 0.0326(9) -0.0091(8) -0.0149(8) 0.0060(9)
F5 0.0410(10) 0.0256(9) 0.0367(10) -0.0060(8) -0.0068(8) 0.0006(8)
F6 0.0354(10) 0.0500(12) 0.0352(10) -0.0005(8) 0.0149(8) -0.0035(9)
F7 0.0696(14) 0.0522(13) 0.0245(9) 0.0045(9) 0.0116(9) -0.0036(11)
F8 0.0553(12) 0.0365(11) 0.0343(10) 0.0036(8) -0.0145(9) -0.0017(9)
F9 0.0258(9) 0.0367(10) 0.0503(11) 0.0003(9) -0.0024(8) 0.0022(8)
F10 0.0283(9) 0.0388(10) 0.0321(9) 0.0067(8) 0.0086(7) 0.0005(8)
F11 0.0424(10) 0.0285(9) 0.0301(9) 0.0037(7) 0.0067(8) -0.0028(8)
F12 0.0471(11) 0.0549(12) 0.0252(9) 0.0146(8) 0.0095(8) 0.0141(9)
F13 0.0372(10) 0.0735(14) 0.0179(8) -0.0114(9) -0.0046(7) 0.0165(10)
F14 0.0291(9) 0.0478(12) 0.0408(10) -0.0219(9) -0.0031(8) 0.0005(8)
F15 0.0296(9) 0.0277(9) 0.0332(9) -0.0018(7) 0.0004(7) -0.0036(7)
C1 0.0205(14) 0.0267(15) 0.0233(13) -0.0004(12) 0.0016(11) -0.0019(12)
C2 0.0326(16) 0.0208(15) 0.0281(14) 0.0017(12) 0.0078(13) 0.0037(12)
C3 0.0257(15) 0.0355(17) 0.0200(13) 0.0041(12) 0.0010(12) 0.0114(13)
C4 0.0242(15) 0.0370(18) 0.0217(13) -0.0021(12) -0.0029(12) 0.0053(13)
C5 0.0296(16) 0.0230(15) 0.0249(14) -0.0023(11) 0.0009(12) 0.0008(12)
C6 0.0201(13) 0.0239(14) 0.0202(12) 0.0004(11) 0.0036(11) 0.0035(11)
C7 0.0211(14) 0.0237(14) 0.0213(13) 0.0021(11) 0.0016(11) -0.0015(11)
O8 0.0317(11) 0.0274(11) 0.0210(9) -0.0043(8) 0.0027(8) 0.0070(9)
C9 0.0223(14) 0.0208(14) 0.0194(13) 0.0002(11) 0.0002(11) 0.0008(11)
C10 0.0206(14) 0.0246(14) 0.0216(13) -0.0006(11) 0.0006(11) 0.0011(12)
C11 0.0215(14) 0.0265(15) 0.0211(13) -0.0021(11) 0.0026(11) -0.0025(11)
C12 0.0188(13) 0.0242(14) 0.0204(12) 0.0024(11) 0.0027(11) -0.0050(11)
N13 0.0220(12) 0.0247(12) 0.0145(10) -0.0004(9) 0.0009(9) 0.0016(10)
C14 0.0191(13) 0.0252(14) 0.0210(13) 0.0034(11) 0.0019(11) -0.0036(11)
C15 0.0234(14) 0.0270(15) 0.0179(12) 0.0026(11) 0.0028(11) -0.0014(12)
C16 0.0246(15) 0.0343(17) 0.0227(14) 0.0062(12) 0.0009(12) 0.0000(13)
C17 0.0266(15) 0.0314(16) 0.0265(14) 0.0041(12) 0.0049(12) 0.0073(13)
C18 0.0233(14) 0.0252(15) 0.0261(14) 0.0018(12) 0.0054(12) 0.0014(12)
N19 0.0237(12) 0.0249(13) 0.0198(11) -0.0008(9) 0.0028(9) 0.0008(10)
C20 0.0236(14) 0.0267(15) 0.0289(14) 0.0014(12) 0.0079(12) 0.0005(12)
O21 0.0293(11) 0.0382(13) 0.0389(12) -0.0034(10) 0.0085(10) 0.0095(10)
C22 0.0263(15) 0.0228(15) 0.0278(14) -0.0040(12) 0.0049(12) 0.0011(12)
C23 0.0294(16) 0.0308(16) 0.0269(15) -0.0035(12) 0.0078(13) -0.0021(13)
C24 0.050(2) 0.0295(16) 0.0183(14) -0.0008(12) 0.0052(13) -0.0035(15)
C25 0.0426(18) 0.0222(15) 0.0254(14) -0.0031(12) -0.0067(13) -0.0001(13)
C26 0.0286(16) 0.0215(15) 0.0338(16) -0.0027(12) -0.0006(13) 0.0015(12)
C27 0.0334(16) 0.0228(15) 0.0245(14) -0.0001(12) 0.0091(13) 0.0019(12)
C28 0.0195(13) 0.0283(15) 0.0185(13) -0.0005(11) -0.0002(11) 0.0024(12)
C29 0.0244(15) 0.0308(16) 0.0222(14) 0.0026(12) 0.0016(12) 0.0050(12)
C30 0.0299(16) 0.0441(19) 0.0190(13) 0.0093(13) 0.0060(12) 0.0132(14)
C31 0.0252(15) 0.052(2) 0.0181(13) -0.0076(14) -0.0014(12) 0.0115(14)
C32 0.0202(14) 0.0373(17) 0.0282(15) -0.0130(13) -0.0026(12) 0.0017(13)
C33 0.0218(14) 0.0297(16) 0.0240(14) 0.0001(12) 0.0004(11) 0.0002(12)

loop_
_atom_type_symbol
_atom_type_description
_atom_type_scat_dispersion_real
_atom_type_scat_dispersion_imag
_atom_type_scat_source
C C 0.0033 0.0016 'International Tables Vol C Tables 4.2.6.8 and 6.1.1.4'
H H 0.0000 0.0000 'International Tables Vol C Tables 4.2.6.8 and 6.1.1.4'
F F 0.0171 0.0103 'International Tables Vol C Tables 4.2.6.8 and 6.1.1.4'
N N 0.0061 0.0033 'International Tables Vol C Tables 4.2.6.8 and 6.1.1.4'
O O 0.0106 0.0060 'International Tables Vol C Tables 4.2.6.8 and 6.1.1.4'

loop_
_geom_angle_atom_site_label_1
_geom_angle_atom_site_label_2
_geom_angle_atom_site_label_3
_geom_angle
F1 C1 C2 117.5(3)
F1 C1 C6 120.5(2)
C2 C1 C6 122.0(3)
F2 C2 C3 120.3(3)
F2 C2 C1 120.5(3)
C3 C2 C1 119.2(3)
F3 C3 C4 119.2(3)
F3 C3 C2 120.1(3)
C4 C3 C2 120.7(3)
F4 C4 C3 119.5(3)
F4 C4 C5 121.1(3)
C3 C4 C5 119.3(3)
F5 C5 C4 118.0(3)
F5 C5 C6 120.2(2)
C4 C5 C6 121.9(3)
C5 C6 C1 116.9(2)
C5 C6 C7 119.0(2)
C1 C6 C7 123.6(2)
O8 C7 C9 120.0(2)
O8 C7 C6 117.8(2)
C9 C7 C6 122.2(2)
N13 C9 C10 107.7(2)
N13 C9 C7 116.6(2)
C10 C9 C7 135.7(3)
C11 C10 C9 107.1(2)
C11 C10 H10 126.4
C9 C10 H10 126.4
C10 C11 C12 107.9(2)
C10 C11 H11 126.0
C12 C11 H11 126.0
N13 C12 C11 107.4(2)
N13 C12 C14 121.2(2)
C11 C12 C14 131.3(2)
C12 N13 C9 109.8(2)
C12 N13 H13 128.2
C9 N13 H13 122.0
C15 C14 C12 124.0(2)
C15 C14 C28 118.1(2)
C12 C14 C28 117.8(2)
C14 C15 N19 120.5(2)
C14 C15 C16 130.2(2)
N19 C15 C16 109.3(2)
C17 C16 C15 107.0(2)
C17 C16 H16 126.5
C15 C16 H16 126.5
C16 C17 C18 105.4(3)
C16 C17 H17 127.3
C18 C17 H17 127.3
N19 C18 C17 113.0(2)
N19 C18 C20 119.7(2)
C17 C18 C20 127.2(2)
C18 N19 C15 105.2(2)
O21 C20 C18 121.7(3)
O21 C20 C22 120.6(2)
C18 C20 C22 117.7(2)
C27 C22 C23 116.7(3)
C27 C22 C20 123.1(2)
C23 C22 C20 120.2(2)
F6 C23 C24 118.8(3)
F6 C23 C22 119.3(3)
C24 C23 C22 121.9(3)
F7 C24 C23 120.2(3)
F7 C24 C25 120.1(3)
C23 C24 C25 119.7(3)
F8 C25 C26 120.2(3)
F8 C25 C24 120.0(3)
C26 C25 C24 119.8(3)
F9 C26 C27 120.5(3)
F9 C26 C25 119.5(3)
C27 C26 C25 120.0(3)
F10 C27 C26 118.2(3)
F10 C27 C22 119.8(3)
C26 C27 C22 122.0(3)
C33 C28 C29 116.2(2)
C33 C28 C14 122.8(2)
C29 C28 C14 121.0(2)
F11 C29 C30 118.5(3)
F11 C29 C28 119.5(2)
C30 C29 C28 122.0(3)
F12 C30 C31 120.4(3)
F12 C30 C29 119.9(3)
C31 C30 C29 119.7(3)
F13 C31 C30 119.8(3)
F13 C31 C32 120.0(3)
C30 C31 C32 120.1(3)
F14 C32 C31 120.2(3)
F14 C32 C33 120.0(3)
C31 C32 C33 119.8(3)
F15 C33 C32 118.3(3)
F15 C33 C28 119.6(2)
C32 C33 C28 122.1(3)

loop_
_geom_bond_atom_site_label_1
_geom_bond_atom_site_label_2
_geom_bond_distance
F1 C1 1.344(3)
F2 C2 1.343(3)
F3 C3 1.344(3)
F4 C4 1.338(3)
F5 C5 1.343(3)
F6 C23 1.341(3)
F7 C24 1.337(3)
F8 C25 1.336(3)
F9 C26 1.343(3)
F10 C27 1.342(3)
F11 C29 1.342(3)
F12 C30 1.339(3)
F13 C31 1.336(3)
F14 C32 1.343(3)
F15 C33 1.345(3)
C1 C2 1.375(4)
C1 C6 1.385(4)
C2 C3 1.374(4)
C3 C4 1.368(4)
C4 C5 1.375(4)
C5 C6 1.388(4)
C6 C7 1.502(4)
C7 O8 1.235(3)
C7 C9 1.444(4)
C9 N13 1.369(3)
C9 C10 1.402(4)
C10 C11 1.389(4)
C10 H10 0.9500
C11 C12 1.402(4)
C11 H11 0.9500
C12 N13 1.362(3)
C12 C14 1.434(4)
N13 H13 0.9849
C14 C15 1.382(4)
C14 C28 1.487(4)
C15 N19 1.408(3)
C15 C16 1.447(4)
C16 C17 1.356(4)
C16 H16 0.9500
C17 C18 1.453(4)
C17 H17 0.9500
C18 N19 1.316(4)
C18 C20 1.472(4)
C20 O21 1.217(3)
C20 C22 1.505(4)
C22 C27 1.386(4)
C22 C23 1.393(4)
C23 C24 1.370(4)
C24 C25 1.379(5)
C25 C26 1.371(4)
C26 C27 1.369(4)
C28 C33 1.382(4)
C28 C29 1.402(4)
C29 C30 1.375(4)
C30 C31 1.368(5)
C31 C32 1.370(4)
C32 C33 1.382(4)

loop_
_cod_related_entry_id
_cod_related_entry_code
_cod_related_entry_database
1 5020145 ChemSpider
